data_2241027
loop_
_publ_author_name
'Kim, Namhun'
'Kang, Sung Kwon'

_publ_section_title
;
 Crystal structure of
 bis[2-(benzothiazol-2-yl)phenolato-\k^2^<i>N</i>,<i>O</i>]copper(II)
;
_journal_issue 9
_journal_name_full 'Acta Crystallographica Section E'
_journal_page_first m173
_journal_page_last m174
_journal_paper_doi 10.1107/S2056989015015303
_journal_volume 71
_journal_year 2015
_chemical_formula_iupac '[Cu (C13 H8 N O S)2]'
_chemical_formula_moiety 'C26 H16 Cu N2 O2 S2'
_chemical_formula_sum 'C26 H16 Cu N2 O2 S2'
_chemical_formula_weight 516.07
_chemical_name_systematic
;
bis[2-(benzothiazol-2-yl)phenolato-\k^2^<i>N</i>,<i>O</i>]copper(II)
;
_space_group_crystal_system monoclinic
_space_group_IT_number 14
_space_group_name_Hall '-P 2yn'
_space_group_name_H-M_alt 'P 1 21/n 1'
_symmetry_space_group_name_Hall '-P 2yn'
_symmetry_space_group_name_H-M 'P 1 21/n 1'
_atom_sites_solution_hydrogens geom
_audit_creation_method SHELXL-2013
_cell_angle_alpha 90
_cell_angle_beta 91.077(2)
_cell_angle_gamma 90
_cell_formula_units_Z 4
_cell_length_a 7.8177(17)
_cell_length_b 21.195(5)
_cell_length_c 12.495(3)
_cell_measurement_reflns_used 1300
_cell_measurement_temperature 296(2)
_cell_measurement_theta_max 18.70
_cell_measurement_theta_min 3.05
_cell_volume 2070.0(8)
_computing_cell_refinement
;
SAINT (Bruker, 2002)
;
_computing_data_collection
;
SMART (Bruker, 2002)
;
_computing_data_reduction
;
SAINT (Bruker, 2002)
;
_computing_molecular_graphics
;
Ortep-3 for Windows (Farrugia, 2012)
;
_computing_publication_material
;
publCIF (Westrip, 2010)
;
_computing_structure_refinement
;
SHELXL2013 (Sheldrick, 2015)
;
_computing_structure_solution
;
SHELXS2013 (Sheldrick, 2008)
;
_diffrn_ambient_temperature 296(2)
_diffrn_measured_fraction_theta_full 1.000
_diffrn_measured_fraction_theta_max 1.000
_diffrn_measurement_device_type 'Bruker SMART CCD area-detector'
_diffrn_measurement_method '\f and \w scans'
_diffrn_radiation_type MoK\a
_diffrn_radiation_wavelength 0.71073
_diffrn_reflns_av_R_equivalents 0.1489
_diffrn_reflns_limit_h_max 9
_diffrn_reflns_limit_h_min -9
_diffrn_reflns_limit_k_max 25
_diffrn_reflns_limit_k_min -25
_diffrn_reflns_limit_l_max 15
_diffrn_reflns_limit_l_min -15
_diffrn_reflns_number 21140
_diffrn_reflns_theta_full 25.242
_diffrn_reflns_theta_max 25.498
_diffrn_reflns_theta_min 1.892
_exptl_absorpt_coefficient_mu 1.286
_exptl_absorpt_correction_T_max 0.925
_exptl_absorpt_correction_T_min 0.902
_exptl_absorpt_correction_type multi-scan
_exptl_absorpt_process_details
;
(SADABS; Bruker, 2002)
;
_exptl_crystal_colour green
_exptl_crystal_density_diffrn 1.656
_exptl_crystal_description block
_exptl_crystal_F_000 1052
_exptl_crystal_size_max 0.08
_exptl_crystal_size_mid 0.06
_exptl_crystal_size_min 0.05
_refine_diff_density_max 0.975
_refine_diff_density_min -1.213
_refine_ls_extinction_method none
_refine_ls_goodness_of_fit_ref 1.083
_refine_ls_hydrogen_treatment constr
_refine_ls_matrix_type full
_refine_ls_number_parameters 298
_refine_ls_number_reflns 3855
_refine_ls_number_restraints 0
_refine_ls_restrained_S_all 1.083
_refine_ls_R_factor_all 0.1660
_refine_ls_R_factor_gt 0.0857
_refine_ls_shift/su_max 0.002
_refine_ls_shift/su_mean 0.000
_refine_ls_structure_factor_coef Fsqd
_refine_ls_weighting_details 'w=1/[\s^2^(Fo^2^)+(0.0651P)^2^+14.3316P] where P=(Fo^2^+2Fc^2^)/3'
_refine_ls_weighting_scheme calc
_refine_ls_wR_factor_gt 0.1942
_refine_ls_wR_factor_ref 0.2243
_reflns_number_gt 2045
_reflns_number_total 3855
_reflns_threshold_expression 'I > 2\s(I)'
_cod_data_source_file bq2400sup1.cf
_cod_data_source_block I
_cod_original_cell_volume 2070.1(8)
_cod_database_code 2241027
_shelx_space_group_comment
;
The symmetry employed for this shelxl refinement is uniquely defined
by the following loop, which should always be used as a source of
symmetry information in preference to the above space-group names.
They are only intended as comments.
;
_shelxl_version_number .2013

loop_
_space_group_symop_operation_xyz
'x, y, z'
'-x+1/2, y+1/2, -z+1/2'
'-x, -y, -z'
'x-1/2, -y-1/2, z-1/2'

loop_
_atom_site_type_symbol
_atom_site_label
_atom_site_fract_x
_atom_site_fract_y
_atom_site_fract_z
_atom_site_U_iso_or_equiv
_atom_site_adp_type
_atom_site_calc_flag
_atom_site_occupancy
Cu Cu1 0.05754(17) 0.25058(6) 0.87875(8) 0.0412(4) Uani d 1
N N2 0.1275(10) 0.2275(3) 0.7303(5) 0.0320(18) Uani d 1
C C3 0.2057(13) 0.1712(4) 0.7036(7) 0.040(2) Uani d 1
C C4 0.2656(13) 0.1241(5) 0.7711(8) 0.042(2) Uani d 1
H H4 0.2553 0.1287 0.8447 0.050 Uiso calc 1
C C5 0.3393(14) 0.0711(5) 0.7315(9) 0.050(3) Uani d 1
H H5 0.3784 0.0397 0.7778 0.060 Uiso calc 1
C C6 0.3563(15) 0.0639(5) 0.6218(10) 0.057(3) Uani d 1
H H6 0.4056 0.0272 0.5955 0.069 Uiso calc 1
C C7 0.3018(16) 0.1096(5) 0.5514(9) 0.056(3) Uani d 1
H H7 0.3172 0.1052 0.4782 0.068 Uiso calc 1
C C8 0.2228(13) 0.1630(5) 0.5931(7) 0.042(3) Uani d 1
S S9 0.1445(4) 0.22811(13) 0.52567(19) 0.0492(7) Uani d 1
C C10 0.0888(13) 0.2633(4) 0.6462(7) 0.041(3) Uani d 1
C C11 0.0162(13) 0.3243(5) 0.6463(7) 0.042(2) Uani d 1
C C12 -0.0326(13) 0.3561(4) 0.7415(7) 0.041(2) Uani d 1
C C13 -0.0964(14) 0.4177(5) 0.7335(8) 0.048(3) Uani d 1
H H13 -0.1232 0.4395 0.7955 0.058 Uiso calc 1
C C14 -0.1203(15) 0.4465(5) 0.6363(9) 0.051(3) Uani d 1
H H14 -0.1662 0.4870 0.6329 0.062 Uiso calc 1
C C15 -0.0770(16) 0.4161(5) 0.5440(9) 0.058(3) Uani d 1
H H15 -0.0936 0.4357 0.4780 0.070 Uiso calc 1
C C16 -0.0096(16) 0.3572(5) 0.5493(8) 0.057(3) Uani d 1
H H16 0.0210 0.3376 0.4860 0.069 Uiso calc 1
O O17 -0.0164(10) 0.3307(3) 0.8372(5) 0.0496(19) Uani d 1
N N18 0.1264(10) 0.2750(3) 1.0266(5) 0.0340(19) Uani d 1
C C19 0.2058(13) 0.3322(4) 1.0571(7) 0.040(2) Uani d 1
C C20 0.2587(14) 0.3789(5) 0.9866(8) 0.048(3) Uani d 1
H H20 0.2450 0.3738 0.9131 0.057 Uiso calc 1
C C21 0.3307(15) 0.4321(5) 1.0281(9) 0.054(3) Uani d 1
H H21 0.3648 0.4640 0.9819 0.064 Uiso calc 1
C C22 0.3545(15) 0.4401(6) 1.1372(11) 0.066(4) Uani d 1
H H22 0.4041 0.4771 1.1631 0.079 Uiso calc 1
C C23 0.3056(16) 0.3940(5) 1.2079(9) 0.056(3) Uani d 1
H H23 0.3249 0.3988 1.2811 0.068 Uiso calc 1
C C24 0.2262(13) 0.3397(5) 1.1673(7) 0.044(3) Uani d 1
S S25 0.1515(4) 0.27492(13) 1.23252(18) 0.0478(7) Uani d 1
C C26 0.0923(12) 0.2389(4) 1.1125(7) 0.038(2) Uani d 1
C C27 0.0203(13) 0.1783(4) 1.1113(7) 0.039(2) Uani d 1
C C28 -0.0212(13) 0.1443(5) 1.0149(7) 0.039(2) Uani d 1
C C29 -0.0817(13) 0.0823(5) 1.0220(8) 0.047(3) Uani d 1
H H29 -0.1032 0.0591 0.9600 0.056 Uiso calc 1
C C30 -0.1096(16) 0.0555(5) 1.1211(9) 0.059(3) Uani d 1
H H30 -0.1487 0.0142 1.1251 0.071 Uiso calc 1
C C31 -0.0805(16) 0.0889(5) 1.2129(9) 0.059(3) Uani d 1
H H31 -0.1069 0.0712 1.2786 0.070 Uiso calc 1
C C32 -0.0128(15) 0.1482(5) 1.2087(8) 0.057(3) Uani d 1
H H32 0.0121 0.1692 1.2724 0.068 Uiso calc 1
O O33 -0.0039(10) 0.1691(3) 0.9204(5) 0.053(2) Uani d 1

loop_
_atom_site_aniso_label
_atom_site_aniso_U_11
_atom_site_aniso_U_22
_atom_site_aniso_U_33
_atom_site_aniso_U_12
_atom_site_aniso_U_13
_atom_site_aniso_U_23
Cu1 0.0658(9) 0.0340(6) 0.0238(5) -0.0022(7) 0.0006(5) 0.0018(5)
N2 0.049(5) 0.028(4) 0.019(3) 0.000(4) -0.005(3) 0.003(3)
C3 0.049(7) 0.038(6) 0.032(5) -0.004(5) 0.009(5) 0.006(4)
C4 0.039(6) 0.043(6) 0.043(6) 0.005(5) -0.001(5) 0.001(5)
C5 0.052(8) 0.047(7) 0.051(7) 0.002(6) 0.004(6) 0.008(5)
C6 0.057(9) 0.037(6) 0.078(9) -0.001(5) 0.019(7) -0.010(6)
C7 0.075(9) 0.045(7) 0.049(7) -0.013(6) 0.011(6) -0.008(5)
C8 0.045(7) 0.044(6) 0.038(5) -0.005(5) 0.006(5) 0.001(4)
S9 0.069(2) 0.0508(16) 0.0282(12) -0.0052(14) 0.0067(12) 0.0016(11)
C10 0.049(6) 0.039(7) 0.034(5) -0.011(5) -0.001(4) 0.008(4)
C11 0.047(7) 0.040(6) 0.038(5) -0.007(5) -0.005(5) 0.006(4)
C12 0.049(7) 0.036(6) 0.037(5) -0.012(5) -0.013(5) 0.010(4)
C13 0.064(8) 0.034(6) 0.045(6) 0.004(5) -0.012(5) -0.005(5)
C14 0.064(8) 0.030(6) 0.059(7) -0.002(5) -0.010(6) 0.005(5)
C15 0.079(9) 0.046(7) 0.049(7) 0.005(6) -0.010(6) 0.020(5)
C16 0.081(9) 0.061(8) 0.030(5) -0.019(7) -0.007(5) 0.012(5)
O17 0.073(5) 0.045(4) 0.030(4) 0.007(4) -0.001(3) -0.001(3)
N18 0.054(5) 0.029(4) 0.019(3) 0.009(4) -0.003(3) 0.004(3)
C19 0.048(7) 0.033(5) 0.037(5) 0.003(5) -0.018(5) -0.003(4)
C20 0.054(7) 0.045(6) 0.044(6) -0.015(5) 0.004(5) -0.002(5)
C21 0.055(8) 0.049(7) 0.057(7) -0.013(6) -0.014(6) 0.007(5)
C22 0.059(9) 0.045(7) 0.093(10) 0.001(6) -0.025(8) -0.014(7)
C23 0.075(9) 0.051(7) 0.043(6) 0.015(6) -0.007(6) -0.015(5)
C24 0.051(7) 0.039(6) 0.041(6) 0.011(5) -0.016(5) -0.010(4)
S25 0.070(2) 0.0490(15) 0.0244(12) 0.0134(14) -0.0030(12) -0.0009(11)
C26 0.042(6) 0.044(7) 0.027(5) 0.006(5) 0.001(4) 0.000(4)
C27 0.049(7) 0.031(5) 0.038(5) 0.004(5) 0.005(5) 0.010(4)
C28 0.044(7) 0.039(6) 0.034(5) 0.002(5) 0.010(5) 0.007(4)
C29 0.051(7) 0.040(6) 0.050(6) -0.009(5) 0.004(5) -0.002(5)
C30 0.069(9) 0.044(7) 0.065(8) 0.007(6) 0.021(7) 0.022(6)
C31 0.081(10) 0.051(7) 0.044(7) 0.003(6) 0.020(6) 0.024(5)
C32 0.078(9) 0.060(8) 0.034(6) 0.011(7) 0.012(6) 0.011(5)
O33 0.084(6) 0.048(4) 0.028(4) -0.016(4) 0.003(4) -0.001(3)

loop_
_atom_type_symbol
_atom_type_description
_atom_type_scat_dispersion_real
_atom_type_scat_dispersion_imag
_atom_type_scat_source
C C 0.0033 0.0016 'International Tables Vol C Tables 4.2.6.8 and 6.1.1.4'
H H 0.0000 0.0000 'International Tables Vol C Tables 4.2.6.8 and 6.1.1.4'
N N 0.0061 0.0033 'International Tables Vol C Tables 4.2.6.8 and 6.1.1.4'
O O 0.0106 0.0060 'International Tables Vol C Tables 4.2.6.8 and 6.1.1.4'
S S 0.1246 0.1234 'International Tables Vol C Tables 4.2.6.8 and 6.1.1.4'
Cu Cu 0.3201 1.2651 'International Tables Vol C Tables 4.2.6.8 and 6.1.1.4'

loop_
_geom_angle_atom_site_label_1
_geom_angle_atom_site_label_2
_geom_angle_atom_site_label_3
_geom_angle
O17 Cu1 O33 147.0(3)
O17 Cu1 N18 95.7(3)
O33 Cu1 N18 92.7(3)
O17 Cu1 N2 93.1(3)
O33 Cu1 N2 96.2(3)
N18 Cu1 N2 148.4(3)
C10 N2 C3 113.4(8)
C10 N2 Cu1 122.1(6)
C3 N2 Cu1 124.2(6)
C4 C3 N2 128.5(8)
C4 C3 C8 118.3(9)
N2 C3 C8 113.3(8)
C5 C4 C3 121.1(9)
C5 C4 H4 119.5
C3 C4 H4 119.5
C4 C5 C6 120.0(10)
C4 C5 H5 120.0
C6 C5 H5 120.0
C7 C6 C5 121.4(10)
C7 C6 H6 119.3
C5 C6 H6 119.3
C6 C7 C8 118.0(10)
C6 C7 H7 121.0
C8 C7 H7 121.0
C7 C8 C3 121.3(9)
C7 C8 S9 128.5(8)
C3 C8 S9 110.1(7)
C8 S9 C10 90.7(5)
N2 C10 C11 127.5(9)
N2 C10 S9 112.6(7)
C11 C10 S9 119.9(7)
C16 C11 C10 120.3(9)
C16 C11 C12 116.6(10)
C10 C11 C12 123.2(8)
O17 C12 C13 118.3(9)
O17 C12 C11 122.9(9)
C13 C12 C11 118.8(9)
C14 C13 C12 121.4(10)
C14 C13 H13 119.3
C12 C13 H13 119.3
C13 C14 C15 120.3(10)
C13 C14 H14 119.8
C15 C14 H14 119.8
C16 C15 C14 119.6(10)
C16 C15 H15 120.2
C14 C15 H15 120.2
C15 C16 C11 123.2(11)
C15 C16 H16 118.4
C11 C16 H16 118.4
C12 O17 Cu1 130.5(6)
C26 N18 C19 111.3(7)
C26 N18 Cu1 122.7(6)
C19 N18 Cu1 125.9(6)
C24 C19 C20 120.9(9)
C24 C19 N18 114.1(8)
C20 C19 N18 125.0(8)
C21 C20 C19 118.4(10)
C21 C20 H20 120.8
C19 C20 H20 120.8
C20 C21 C22 121.6(11)
C20 C21 H21 119.2
C22 C21 H21 119.2
C23 C22 C21 120.8(11)
C23 C22 H22 119.6
C21 C22 H22 119.6
C22 C23 C24 118.6(10)
C22 C23 H23 120.7
C24 C23 H23 120.7
C19 C24 C23 119.7(10)
C19 C24 S25 110.2(7)
C23 C24 S25 130.0(8)
C24 S25 C26 91.7(4)
N18 C26 C27 126.6(8)
N18 C26 S25 112.7(7)
C27 C26 S25 120.8(7)
C32 C27 C26 119.2(9)
C32 C27 C28 117.3(9)
C26 C27 C28 123.5(8)
O33 C28 C29 118.5(9)
O33 C28 C27 122.2(9)
C29 C28 C27 119.3(8)
C30 C29 C28 120.0(10)
C30 C29 H29 120.0
C28 C29 H29 120.0
C31 C30 C29 120.9(11)
C31 C30 H30 119.5
C29 C30 H30 119.5
C30 C31 C32 120.3(10)
C30 C31 H31 119.9
C32 C31 H31 119.9
C31 C32 C27 122.0(10)
C31 C32 H32 119.0
C27 C32 H32 119.0
C28 O33 Cu1 131.1(6)

loop_
_geom_bond_atom_site_label_1
_geom_bond_atom_site_label_2
_geom_bond_distance
Cu1 O17 1.864(7)
Cu1 O33 1.869(7)
Cu1 N18 1.983(7)
Cu1 N2 2.004(7)
N2 C10 1.326(11)
N2 C3 1.385(11)
C3 C4 1.383(13)
C3 C8 1.401(12)
C4 C5 1.359(14)
C4 H4 0.9300
C5 C6 1.388(14)
C5 H5 0.9300
C6 C7 1.372(15)
C6 H6 0.9300
C7 C8 1.395(14)
C7 H7 0.9300
C8 S9 1.723(10)
S9 C10 1.743(10)
C10 C11 1.413(13)
C11 C16 1.409(13)
C11 C12 1.425(13)
C12 O17 1.316(10)
C12 C13 1.402(13)
C13 C14 1.369(13)
C13 H13 0.9300
C14 C15 1.370(15)
C14 H14 0.9300
C15 C16 1.355(15)
C15 H15 0.9300
C16 H16 0.9300
N18 C26 1.347(11)
N18 C19 1.412(11)
C19 C24 1.392(12)
C19 C20 1.393(13)
C20 C21 1.359(14)
C20 H20 0.9300
C21 C22 1.383(15)
C21 H21 0.9300
C22 C23 1.377(16)
C22 H22 0.9300
C23 C24 1.397(14)
C23 H23 0.9300
C24 S25 1.706(11)
S25 C26 1.738(9)
C26 C27 1.404(13)
C27 C32 1.403(12)
C27 C28 1.434(13)
C28 O33 1.301(10)
C28 C29 1.401(13)
C29 C30 1.383(14)
C29 H29 0.9300
C30 C31 1.363(15)
C30 H30 0.9300
C31 C32 1.365(15)
C31 H31 0.9300
C32 H32 0.9300

loop_
_geom_hbond_atom_site_label_D
_geom_hbond_atom_site_label_H
_geom_hbond_atom_site_label_A
_geom_hbond_site_symmetry_A
_geom_hbond_distance_DH
_geom_hbond_distance_HA
_geom_hbond_distance_DA
_geom_hbond_angle_DHA
C4 H4 O33 . 0.93 2.41 2.997(12) 121.0
C7 H7 O17 4_665 0.93 2.59 3.305(13) 134
C20 H20 O17 . 0.93 2.42 3.000(13) 121
C23 H23 O33 4_666 0.93 2.61 3.303(13) 132

_cod_database_fobs_code 2241027
